data_1518401
loop_
_publ_author_name
'Yang, Qin'
'Xu, Tongyu'
'Yu, Zhengkun'

_publ_section_title
;
 Iron-mediated carboarylation/cyclization of propargylanilines with
 acetals: a concise route to indeno[2,1-c]quinolines.
;
_journal_issue 24
_journal_name_full 'Organic letters'
_journal_page_first 6310
_journal_page_last 6313
_journal_paper_doi 10.1021/ol503039j
_journal_volume 16
_journal_year 2014
_chemical_formula_sum 'C22 H14 Cl N'
_chemical_formula_weight 327.79
_chemical_name_systematic
; 
 ? 
;
_space_group_IT_number 14
_symmetry_cell_setting monoclinic
_symmetry_space_group_name_Hall '-P 2ybc'
_symmetry_space_group_name_H-M 'P 1 21/c 1'
_atom_sites_solution_hydrogens geom
_atom_sites_solution_primary direct
_atom_sites_solution_secondary difmap
_audit_creation_method SHELXL-97
_cell_angle_alpha 90.00
_cell_angle_beta 95.033(3)
_cell_angle_gamma 90.00
_cell_formula_units_Z 4
_cell_length_a 9.9351(15)
_cell_length_b 10.2398(15)
_cell_length_c 15.259(2)
_cell_measurement_reflns_used 4097
_cell_measurement_temperature 140(2)
_cell_measurement_theta_max 30.44
_cell_measurement_theta_min 2.40
_cell_volume 1546.4(4)
_computing_cell_refinement 'Bruker SAINT'
_computing_data_collection 'Bruker APEX2'
_computing_data_reduction 'Bruker SAINT'
_computing_molecular_graphics 'Bruker SHELXTL'
_computing_publication_material 'Bruker SHELXTL'
_computing_structure_refinement 'SHELXL-97 (Sheldrick, 1997)'
_computing_structure_solution 'SHELXS-97 (Sheldrick, 1990)'
_diffrn_ambient_temperature 140(2)
_diffrn_measured_fraction_theta_full 0.993
_diffrn_measured_fraction_theta_max 0.993
_diffrn_measurement_device_type 'Bruker APEX-II CCD'
_diffrn_measurement_method '\f and \w scans'
_diffrn_radiation_monochromator graphite
_diffrn_radiation_source 'fine-focus sealed tube'
_diffrn_radiation_type MoK\a
_diffrn_radiation_wavelength 0.71073
_diffrn_reflns_av_R_equivalents 0.0375
_diffrn_reflns_av_sigmaI/netI 0.0409
_diffrn_reflns_limit_h_max 14
_diffrn_reflns_limit_h_min -14
_diffrn_reflns_limit_k_max 10
_diffrn_reflns_limit_k_min -14
_diffrn_reflns_limit_l_max 21
_diffrn_reflns_limit_l_min -21
_diffrn_reflns_number 14810
_diffrn_reflns_theta_full 30.56
_diffrn_reflns_theta_max 30.56
_diffrn_reflns_theta_min 2.06
_diffrn_standards_number 0
_exptl_absorpt_coefficient_mu 0.248
_exptl_absorpt_correction_T_max 0.9637
_exptl_absorpt_correction_T_min 0.9248
_exptl_absorpt_correction_type multi-scan
_exptl_absorpt_process_details sadabs
_exptl_crystal_colour colourless
_exptl_crystal_density_diffrn 1.408
_exptl_crystal_density_method 'not measured'
_exptl_crystal_description block
_exptl_crystal_F_000 680
_exptl_crystal_size_max 0.32
_exptl_crystal_size_mid 0.22
_exptl_crystal_size_min 0.15
_refine_diff_density_max 0.456
_refine_diff_density_min -0.422
_refine_diff_density_rms 0.117
_refine_ls_extinction_method none
_refine_ls_goodness_of_fit_ref 1.038
_refine_ls_hydrogen_treatment mixed
_refine_ls_matrix_type full
_refine_ls_number_parameters 217
_refine_ls_number_reflns 4707
_refine_ls_number_restraints 0
_refine_ls_restrained_S_all 1.038
_refine_ls_R_factor_all 0.0614
_refine_ls_R_factor_gt 0.0457
_refine_ls_shift/su_max 0.007
_refine_ls_shift/su_mean 0.001
_refine_ls_structure_factor_coef Fsqd
_refine_ls_weighting_details 'calc w=1/[\s^2^(Fo^2^)+(0.0762P)^2^+0.1902P] where P=(Fo^2^+2Fc^2^)/3'
_refine_ls_weighting_scheme calc
_refine_ls_wR_factor_gt 0.1206
_refine_ls_wR_factor_ref 0.1318
_reflns_number_gt 3654
_reflns_number_total 4707
_reflns_threshold_expression >2sigma(I)
_cod_data_source_file ol503039j_si_001.cif
_cod_data_source_block mo_dm14029_0m
_cod_depositor_comments
;
The following automatic conversions were performed:

'_symmetry_cell_setting' value 'Monoclinic' changed to 'monoclinic'
according to
/home/saulius/struct/COD-crude-data--automatic-downloads/rss-feeds/ACS/lib/dictionaries/cif_core.dic
dictionary named 'cif_core.dic' version 2.4.2 from 2011-04-26.

Automatic conversion script
Id: cif_fix_values 2935 2014-11-11 08:27:57Z andrius 

 Adding full bibliography for 1518400--1518402.cif.
;
_cod_original_sg_symbol_H-M P2(1)/c
_cod_database_code 1518401

loop_
_symmetry_equiv_pos_as_xyz
'x, y, z'
'-x, y+1/2, -z+1/2'
'-x, -y, -z'
'x, -y-1/2, z-1/2'

loop_
_atom_site_label
_atom_site_type_symbol
_atom_site_fract_x
_atom_site_fract_y
_atom_site_fract_z
_atom_site_U_iso_or_equiv
_atom_site_adp_type
_atom_site_occupancy
_atom_site_symmetry_multiplicity
_atom_site_calc_flag
_atom_site_refinement_flags
Cl1 Cl 0.88620(4) 0.14559(4) 1.01685(3) 0.03534(12) Uani 1 1 d .
N1 N 0.83681(10) 0.42087(12) 0.97250(7) 0.0223(2) Uani 1 1 d .
C1 C 0.70927(12) 0.60399(13) 0.91465(8) 0.0187(2) Uani 1 1 d .
C2 C 0.82866(12) 0.54573(14) 0.95154(8) 0.0213(3) Uani 1 1 d .
H2 H 0.9071 0.5984 0.9619 0.026 Uiso 1 1 calc R
C3 C 0.72384(12) 0.34644(13) 0.95684(8) 0.0197(3) Uani 1 1 d .
C4 C 0.73309(13) 0.21022(14) 0.97487(8) 0.0239(3) Uani 1 1 d .
C5 C 0.62519(15) 0.12906(15) 0.95908(9) 0.0279(3) Uani 1 1 d .
H5 H 0.6344 0.0383 0.9710 0.033 Uiso 1 1 calc R
C6 C 0.50005(14) 0.18022(14) 0.92497(9) 0.0262(3) Uani 1 1 d .
H6 H 0.4248 0.1234 0.9143 0.031 Uiso 1 1 calc R
C7 C 0.48508(13) 0.31000(14) 0.90706(8) 0.0221(3) Uani 1 1 d .
H7 H 0.3995 0.3428 0.8845 0.027 Uiso 1 1 calc R
C8 C 0.59624(12) 0.39641(13) 0.92175(7) 0.0178(2) Uani 1 1 d .
C9 C 0.59220(12) 0.53113(13) 0.90065(7) 0.0176(2) Uani 1 1 d .
C10 C 0.48473(12) 0.61694(13) 0.86076(8) 0.0184(2) Uani 1 1 d .
C11 C 0.34836(13) 0.59577(15) 0.83490(9) 0.0236(3) Uani 1 1 d .
H11 H 0.3086 0.5126 0.8425 0.028 Uiso 1 1 calc R
C12 C 0.27178(13) 0.69812(16) 0.79789(9) 0.0273(3) Uani 1 1 d .
H12 H 0.1788 0.6846 0.7801 0.033 Uiso 1 1 calc R
C13 C 0.32869(13) 0.81983(15) 0.78637(9) 0.0267(3) Uani 1 1 d .
H13 H 0.2744 0.8885 0.7607 0.032 Uiso 1 1 calc R
C14 C 0.46406(14) 0.84232(14) 0.81194(9) 0.0239(3) Uani 1 1 d .
H14 H 0.5032 0.9256 0.8038 0.029 Uiso 1 1 calc R
C15 C 0.54074(12) 0.74096(13) 0.84954(8) 0.0196(2) Uani 1 1 d .
C16 C 0.68971(12) 0.74194(13) 0.88160(8) 0.0203(2) Uani 1 1 d .
H16 H 0.7064 0.8049 0.9315 0.024 Uiso 1 1 calc R
C17 C 0.78036(12) 0.77438(13) 0.80950(9) 0.0211(3) Uani 1 1 d .
C18 C 0.78163(14) 0.69187(16) 0.73745(9) 0.0267(3) Uani 1 1 d .
H18 H 0.7258 0.6164 0.7340 0.032 Uiso 1 1 calc R
C19 C 0.86329(15) 0.71799(18) 0.67035(10) 0.0335(3) Uani 1 1 d .
H19 H 0.8635 0.6606 0.6215 0.040 Uiso 1 1 calc R
C20 C 0.94449(14) 0.82795(19) 0.67491(11) 0.0372(4) Uani 1 1 d .
H20 H 1.0006 0.8463 0.6291 0.045 Uiso 1 1 calc R
C21 C 0.94373(14) 0.91044(17) 0.74583(12) 0.0374(4) Uani 1 1 d .
H21 H 0.9998 0.9857 0.7490 0.045 Uiso 1 1 calc R
C22 C 0.86127(14) 0.88452(15) 0.81324(10) 0.0287(3) Uani 1 1 d .
H22 H 0.8607 0.9426 0.8618 0.034 Uiso 1 1 calc R

loop_
_atom_site_aniso_label
_atom_site_aniso_U_11
_atom_site_aniso_U_22
_atom_site_aniso_U_33
_atom_site_aniso_U_23
_atom_site_aniso_U_13
_atom_site_aniso_U_12
Cl1 0.02992(19) 0.0319(2) 0.0437(2) 0.00976(15) 0.00074(15) 0.01209(14)
N1 0.0178(5) 0.0270(6) 0.0219(5) 0.0014(4) 0.0012(4) 0.0018(4)
C1 0.0182(5) 0.0202(6) 0.0177(5) -0.0004(4) 0.0013(4) 0.0006(5)
C2 0.0163(5) 0.0248(7) 0.0226(6) -0.0005(5) 0.0011(4) -0.0003(5)
C3 0.0194(5) 0.0234(7) 0.0166(5) 0.0007(4) 0.0028(4) 0.0027(5)
C4 0.0251(6) 0.0247(7) 0.0221(6) 0.0035(5) 0.0034(5) 0.0059(5)
C5 0.0353(7) 0.0199(7) 0.0290(7) 0.0047(5) 0.0057(6) 0.0020(6)
C6 0.0285(6) 0.0227(7) 0.0273(6) 0.0024(5) 0.0025(5) -0.0043(5)
C7 0.0212(6) 0.0229(7) 0.0221(6) 0.0013(5) 0.0008(4) -0.0019(5)
C8 0.0173(5) 0.0211(6) 0.0152(5) 0.0004(4) 0.0023(4) 0.0002(4)
C9 0.0166(5) 0.0209(6) 0.0153(5) -0.0005(4) 0.0020(4) 0.0008(4)
C10 0.0175(5) 0.0212(6) 0.0165(5) 0.0000(4) 0.0012(4) 0.0017(4)
C11 0.0184(6) 0.0262(7) 0.0258(6) 0.0016(5) 0.0000(5) -0.0006(5)
C12 0.0196(6) 0.0322(8) 0.0295(7) 0.0028(6) -0.0009(5) 0.0046(5)
C13 0.0242(6) 0.0282(7) 0.0273(6) 0.0044(5) 0.0011(5) 0.0088(5)
C14 0.0261(6) 0.0205(7) 0.0253(6) 0.0021(5) 0.0039(5) 0.0039(5)
C15 0.0191(5) 0.0211(6) 0.0189(5) -0.0013(5) 0.0031(4) 0.0023(5)
C16 0.0185(5) 0.0196(6) 0.0226(6) -0.0017(5) 0.0014(4) -0.0012(5)
C17 0.0158(5) 0.0200(6) 0.0272(6) 0.0039(5) 0.0006(4) 0.0009(4)
C18 0.0253(6) 0.0276(7) 0.0275(6) 0.0015(5) 0.0053(5) -0.0019(6)
C19 0.0288(7) 0.0434(10) 0.0294(7) 0.0061(6) 0.0082(5) 0.0067(6)
C20 0.0212(6) 0.0505(11) 0.0410(8) 0.0201(8) 0.0089(6) 0.0040(6)
C21 0.0212(6) 0.0342(9) 0.0565(10) 0.0182(8) 0.0016(6) -0.0063(6)
C22 0.0226(6) 0.0232(7) 0.0393(8) 0.0043(6) -0.0027(5) -0.0032(5)

loop_
_atom_type_symbol
_atom_type_description
_atom_type_scat_dispersion_real
_atom_type_scat_dispersion_imag
_atom_type_scat_source
C C 0.0033 0.0016 'International Tables Vol C Tables 4.2.6.8 and 6.1.1.4'
H H 0.0000 0.0000 'International Tables Vol C Tables 4.2.6.8 and 6.1.1.4'
N N 0.0061 0.0033 'International Tables Vol C Tables 4.2.6.8 and 6.1.1.4'
Cl Cl 0.1484 0.1585 'International Tables Vol C Tables 4.2.6.8 and 6.1.1.4'

loop_
_geom_angle_atom_site_label_1
_geom_angle_atom_site_label_2
_geom_angle_atom_site_label_3
_geom_angle
C2 N1 C3 117.93(11)
C9 C1 C2 120.23(12)
C9 C1 C16 111.84(11)
C2 C1 C16 127.84(12)
N1 C2 C1 122.83(12)
N1 C2 H2 118.6
C1 C2 H2 118.6
N1 C3 C4 118.48(12)
N1 C3 C8 123.86(12)
C4 C3 C8 117.65(12)
C5 C4 C3 121.85(12)
C5 C4 Cl1 119.04(11)
C3 C4 Cl1 119.10(10)
C4 C5 C6 119.68(13)
C4 C5 H5 120.2
C6 C5 H5 120.2
C7 C6 C5 121.00(13)
C7 C6 H6 119.5
C5 C6 H6 119.5
C6 C7 C8 120.48(12)
C6 C7 H7 119.8
C8 C7 H7 119.8
C9 C8 C7 124.46(11)
C9 C8 C3 116.17(11)
C7 C8 C3 119.32(12)
C1 C9 C8 118.93(11)
C1 C9 C10 108.15(11)
C8 C9 C10 132.86(11)
C11 C10 C15 119.48(12)
C11 C10 C9 132.49(12)
C15 C10 C9 108.03(11)
C12 C11 C10 118.87(13)
C12 C11 H11 120.6
C10 C11 H11 120.6
C11 C12 C13 121.07(13)
C11 C12 H12 119.5
C13 C12 H12 119.5
C12 C13 C14 120.67(13)
C12 C13 H13 119.7
C14 C13 H13 119.7
C15 C14 C13 118.55(13)
C15 C14 H14 120.7
C13 C14 H14 120.7
C14 C15 C10 121.35(12)
C14 C15 C16 127.99(12)
C10 C15 C16 110.65(11)
C1 C16 C15 101.26(10)
C1 C16 C17 112.35(10)
C15 C16 C17 113.04(10)
C1 C16 H16 110.0
C15 C16 H16 110.0
C17 C16 H16 110.0
C22 C17 C18 118.92(13)
C22 C17 C16 121.86(13)
C18 C17 C16 119.22(12)
C19 C18 C17 120.94(14)
C19 C18 H18 119.5
C17 C18 H18 119.5
C20 C19 C18 119.74(16)
C20 C19 H19 120.1
C18 C19 H19 120.1
C21 C20 C19 119.79(14)
C21 C20 H20 120.1
C19 C20 H20 120.1
C20 C21 C22 120.53(15)
C20 C21 H21 119.7
C22 C21 H21 119.7
C17 C22 C21 120.08(15)
C17 C22 H22 120.0
C21 C22 H22 120.0

loop_
_geom_bond_atom_site_label_1
_geom_bond_atom_site_label_2
_geom_bond_distance
Cl1 C4 1.7295(13)
N1 C2 1.3186(18)
N1 C3 1.3603(17)
C1 C9 1.3825(17)
C1 C2 1.4009(17)
C1 C16 1.5067(19)
C2 H2 0.9500
C3 C4 1.423(2)
C3 C8 1.4271(17)
C4 C5 1.361(2)
C5 C6 1.406(2)
C5 H5 0.9500
C6 C7 1.362(2)
C6 H6 0.9500
C7 C8 1.4175(17)
C7 H7 0.9500
C8 C9 1.4164(19)
C9 C10 1.4726(17)
C10 C11 1.3945(17)
C10 C15 1.4030(19)
C11 C12 1.386(2)
C11 H11 0.9500
C12 C13 1.386(2)
C12 H12 0.9500
C13 C14 1.3863(19)
C13 H13 0.9500
C14 C15 1.3821(18)
C14 H14 0.9500
C15 C16 1.5175(17)
C16 C17 1.5185(17)
C16 H16 1.0000
C17 C22 1.3832(19)
C17 C18 1.387(2)
C18 C19 1.3871(19)
C18 H18 0.9500
C19 C20 1.383(2)
C19 H19 0.9500
C20 C21 1.373(3)
C20 H20 0.9500
C21 C22 1.396(2)
C21 H21 0.9500
C22 H22 0.9500

loop_
_geom_hbond_atom_site_label_D
_geom_hbond_atom_site_label_H
_geom_hbond_atom_site_label_A
_geom_hbond_distance_DH
_geom_hbond_distance_HA
_geom_hbond_distance_DA
_geom_hbond_angle_DHA
_geom_hbond_site_symmetry_A
C2 H2 N1 0.95 2.66 3.4396(17) 139.9 3_767

loop_
_geom_torsion_atom_site_label_1
_geom_torsion_atom_site_label_2
_geom_torsion_atom_site_label_3
_geom_torsion_atom_site_label_4
_geom_torsion
C3 N1 C2 C1 0.35(18)
C9 C1 C2 N1 1.61(19)
C16 C1 C2 N1 -174.86(12)
C2 N1 C3 C4 176.76(11)
C2 N1 C3 C8 -2.08(18)
N1 C3 C4 C5 -178.53(12)
C8 C3 C4 C5 0.39(18)
N1 C3 C4 Cl1 0.71(16)
C8 C3 C4 Cl1 179.63(9)
C3 C4 C5 C6 -0.8(2)
Cl1 C4 C5 C6 179.98(10)
C4 C5 C6 C7 0.3(2)
C5 C6 C7 C8 0.6(2)
C6 C7 C8 C9 176.39(12)
C6 C7 C8 C3 -0.95(18)
N1 C3 C8 C9 1.77(17)
C4 C3 C8 C9 -177.09(11)
N1 C3 C8 C7 179.33(11)
C4 C3 C8 C7 0.47(17)
C2 C1 C9 C8 -1.84(17)
C16 C1 C9 C8 175.15(10)
C2 C1 C9 C10 -179.42(11)
C16 C1 C9 C10 -2.42(14)
C7 C8 C9 C1 -177.17(11)
C3 C8 C9 C1 0.25(16)
C7 C8 C9 C10 -0.3(2)
C3 C8 C9 C10 177.11(12)
C1 C9 C10 C11 -178.62(13)
C8 C9 C10 C11 4.3(2)
C1 C9 C10 C15 1.32(13)
C8 C9 C10 C15 -175.79(12)
C15 C10 C11 C12 0.57(19)
C9 C10 C11 C12 -179.49(13)
C10 C11 C12 C13 0.1(2)
C11 C12 C13 C14 -0.2(2)
C12 C13 C14 C15 -0.3(2)
C13 C14 C15 C10 0.97(19)
C13 C14 C15 C16 179.39(12)
C11 C10 C15 C14 -1.11(19)
C9 C10 C15 C14 178.94(11)
C11 C10 C15 C16 -179.78(11)
C9 C10 C15 C16 0.27(13)
C9 C1 C16 C15 2.45(13)
C2 C1 C16 C15 179.16(12)
C9 C1 C16 C17 -118.44(11)
C2 C1 C16 C17 58.27(17)
C14 C15 C16 C1 179.87(12)
C10 C15 C16 C1 -1.57(13)
C14 C15 C16 C17 -59.73(17)
C10 C15 C16 C17 118.83(12)
C1 C16 C17 C22 -128.82(13)
C15 C16 C17 C22 117.33(14)
C1 C16 C17 C18 51.62(16)
C15 C16 C17 C18 -62.23(16)
C22 C17 C18 C19 0.6(2)
C16 C17 C18 C19 -179.84(13)
C17 C18 C19 C20 -0.2(2)
C18 C19 C20 C21 0.0(2)
C19 C20 C21 C22 -0.3(2)
C18 C17 C22 C21 -0.8(2)
C16 C17 C22 C21 179.64(13)
C20 C21 C22 C17 0.6(2)
